data_4002028
loop_
_publ_author_name
'Zhang, Guo-Feng'
'Wang, Hongfeng'
'Aldred, Matthew P.'
'Chen, Tao'
'Chen, Ze-Qiang'
'Meng, Xianggao'
'Zhu, Ming-Qiang'

_publ_section_title
;
 General Synthetic Approach toward Geminal-Substituted Tetraarylethene
 Fluorophores with Tunable Emission Properties: X-ray Crystallography,
 Aggregation-Induced Emission and Piezofluorochromism
;
_journal_issue 15
_journal_name_full 'Chemistry of Materials'
_journal_page_first 4433
_journal_paper_doi 10.1021/cm501414b
_journal_volume 26
_journal_year 2014
_chemical_formula_moiety 'C34 H24'
_chemical_formula_sum 'C34 H24'
_chemical_formula_weight 432.53
_chemical_name_systematic
; 
 ? 
;
_space_group_IT_number 88
_symmetry_cell_setting tetragonal
_symmetry_space_group_name_Hall '-I 4ad'
_symmetry_space_group_name_H-M 'I 41/a :2'
_atom_sites_solution_hydrogens geom
_atom_sites_solution_primary direct
_atom_sites_solution_secondary difmap
_audit_creation_method SHELXL-97
_cell_angle_alpha 90.00
_cell_angle_beta 90.00
_cell_angle_gamma 90.00
_cell_formula_units_Z 16
_cell_length_a 41.199(4)
_cell_length_b 41.199(4)
_cell_length_c 5.7760(5)
_cell_measurement_reflns_used 4438
_cell_measurement_temperature 298(2)
_cell_measurement_theta_max 22.26
_cell_measurement_theta_min 2.80
_cell_volume 9803.9(16)
_computing_cell_refinement 'Bruker SAINT'
_computing_data_collection 'Bruker APEX2'
_computing_data_reduction 'Bruker SAINT'
_computing_molecular_graphics 'Bruker SHELXTL'
_computing_publication_material 'Bruker SHELXTL'
_computing_structure_refinement 'SHELXL-97 (Sheldrick, 1997)'
_computing_structure_solution 'SHELXS-97 (Sheldrick, 1990)'
_diffrn_ambient_temperature 298(2)
_diffrn_measured_fraction_theta_full 0.994
_diffrn_measured_fraction_theta_max 0.994
_diffrn_measurement_device_type 'Bruker APEX-II CCD'
_diffrn_measurement_method '\f and \w scans'
_diffrn_radiation_monochromator graphite
_diffrn_radiation_source 'fine-focus sealed tube'
_diffrn_radiation_type MoK\a
_diffrn_radiation_wavelength 0.71073
_diffrn_reflns_av_R_equivalents 0.0689
_diffrn_reflns_av_sigmaI/netI 0.0447
_diffrn_reflns_limit_h_max 49
_diffrn_reflns_limit_h_min -54
_diffrn_reflns_limit_k_max 54
_diffrn_reflns_limit_k_min -54
_diffrn_reflns_limit_l_max 7
_diffrn_reflns_limit_l_min -7
_diffrn_reflns_number 41319
_diffrn_reflns_theta_full 27.81
_diffrn_reflns_theta_max 27.81
_diffrn_reflns_theta_min 1.40
_diffrn_standards_number 0
_exptl_absorpt_coefficient_mu 0.066
_exptl_absorpt_correction_type none
_exptl_crystal_colour colourless
_exptl_crystal_density_diffrn 1.172
_exptl_crystal_density_method 'not measured'
_exptl_crystal_description block
_exptl_crystal_F_000 3648
_exptl_crystal_size_max 0.20
_exptl_crystal_size_mid 0.20
_exptl_crystal_size_min 0.20
_refine_diff_density_max 0.120
_refine_diff_density_min -0.127
_refine_diff_density_rms 0.029
_refine_ls_extinction_method none
_refine_ls_goodness_of_fit_ref 1.008
_refine_ls_hydrogen_treatment constr
_refine_ls_matrix_type full
_refine_ls_number_parameters 307
_refine_ls_number_reflns 5796
_refine_ls_number_restraints 0
_refine_ls_restrained_S_all 1.008
_refine_ls_R_factor_all 0.1109
_refine_ls_R_factor_gt 0.0481
_refine_ls_shift/su_max 0.000
_refine_ls_shift/su_mean 0.000
_refine_ls_structure_factor_coef Fsqd
_refine_ls_weighting_details 'calc w=1/[\s^2^(Fo^2^)+(0.0584P)^2^+1.1582P] where P=(Fo^2^+2Fc^2^)/3'
_refine_ls_weighting_scheme calc
_refine_ls_wR_factor_gt 0.1062
_refine_ls_wR_factor_ref 0.1342
_reflns_number_gt 3076
_reflns_number_total 5796
_reflns_threshold_expression >2sigma(I)
_cod_data_source_file cm501414b_si_002.cif
_cod_data_source_block DPDN2
_cod_depositor_comments
;
The following automatic conversions were performed:

'_symmetry_cell_setting' value 'Tetragonal' changed to 'tetragonal'
according to
/usr/data/users/saulius/crontab/automatic-downloads/rss-feeds/ACS/lib/dictionaries/cif_core.dic
dictionary named 'cif_core.dic' version 2.4.2 from 2011-04-26.

Automatic conversion script
Id: cif_fix_values 2281 2013-09-26 08:29:07Z andrius 

 Adding full bibliography for 4002028--4002033.cif.
;
_cod_original_cell_volume 9803.8(15)
_cod_original_sg_symbol_H-M 'I 41/a'
_cod_database_code 4002028

loop_
_symmetry_equiv_pos_as_xyz
'x, y, z'
'-x+1/2, -y, z+1/2'
'-y+3/4, x+1/4, z+1/4'
'y+3/4, -x+3/4, z+3/4'
'x+1/2, y+1/2, z+1/2'
'-x+1, -y+1/2, z+1'
'-y+5/4, x+3/4, z+3/4'
'y+5/4, -x+5/4, z+5/4'
'-x, -y, -z'
'x-1/2, y, -z-1/2'
'y-3/4, -x-1/4, -z-1/4'
'-y-3/4, x-3/4, -z-3/4'
'-x+1/2, -y+1/2, -z+1/2'
'x, y+1/2, -z'
'y-1/4, -x+1/4, -z+1/4'
'-y-1/4, x-1/4, -z-1/4'

loop_
_atom_site_label
_atom_site_type_symbol
_atom_site_fract_x
_atom_site_fract_y
_atom_site_fract_z
_atom_site_U_iso_or_equiv
_atom_site_adp_type
_atom_site_occupancy
_atom_site_symmetry_multiplicity
_atom_site_calc_flag
_atom_site_refinement_flags
C1 C 0.12311(4) 0.08437(4) 0.0483(3) 0.0442(4) Uani 1 1 d .
C2 C 0.14307(4) 0.06632(4) -0.0901(3) 0.0474(4) Uani 1 1 d .
H2 H 0.1502 0.0752 -0.2291 0.057 Uiso 1 1 calc R
C3 C 0.15324(4) 0.03461(4) -0.0297(3) 0.0491(4) Uani 1 1 d .
C4 C 0.17355(5) 0.01586(5) -0.1736(4) 0.0685(6) Uani 1 1 d .
H4 H 0.1807 0.0243 -0.3137 0.082 Uiso 1 1 calc R
C5 C 0.18275(6) -0.01470(5) -0.1089(5) 0.0852(7) Uani 1 1 d .
H5 H 0.1962 -0.0268 -0.2053 0.102 Uiso 1 1 calc R
C6 C 0.17224(6) -0.02792(5) 0.0993(5) 0.0859(7) Uani 1 1 d .
H6 H 0.1785 -0.0488 0.1403 0.103 Uiso 1 1 calc R
C7 C 0.15289(5) -0.01056(5) 0.2430(4) 0.0739(6) Uani 1 1 d .
H7 H 0.1462 -0.0196 0.3827 0.089 Uiso 1 1 calc R
C8 C 0.14276(4) 0.02123(4) 0.1822(3) 0.0539(5) Uani 1 1 d .
C9 C 0.12274(4) 0.04040(5) 0.3262(3) 0.0612(5) Uani 1 1 d .
H9 H 0.1160 0.0321 0.4681 0.073 Uiso 1 1 calc R
C10 C 0.11313(4) 0.07063(4) 0.2617(3) 0.0560(5) Uani 1 1 d .
H10 H 0.0997 0.0825 0.3596 0.067 Uiso 1 1 calc R
C11 C 0.14087(4) 0.13883(4) -0.1038(3) 0.0443(4) Uani 1 1 d .
C12 C 0.16944(4) 0.14073(4) 0.0152(3) 0.0459(4) Uani 1 1 d .
H12 H 0.1717 0.1290 0.1518 0.055 Uiso 1 1 calc R
C13 C 0.19565(4) 0.16001(4) -0.0631(3) 0.0447(4) Uani 1 1 d .
C14 C 0.22470(4) 0.16283(4) 0.0632(3) 0.0591(5) Uani 1 1 d .
H14 H 0.2270 0.1518 0.2026 0.071 Uiso 1 1 calc R
C15 C 0.24942(5) 0.18147(5) -0.0157(4) 0.0719(6) Uani 1 1 d .
H15 H 0.2684 0.1832 0.0708 0.086 Uiso 1 1 calc R
C16 C 0.24674(5) 0.19813(5) -0.2257(4) 0.0739(6) Uani 1 1 d .
H16 H 0.2639 0.2107 -0.2786 0.089 Uiso 1 1 calc R
C17 C 0.21912(5) 0.19592(4) -0.3524(4) 0.0646(5) Uani 1 1 d .
H17 H 0.2176 0.2069 -0.4927 0.077 Uiso 1 1 calc R
C18 C 0.19249(4) 0.17710(4) -0.2742(3) 0.0489(4) Uani 1 1 d .
C19 C 0.16304(4) 0.17439(4) -0.3968(3) 0.0593(5) Uani 1 1 d .
H19 H 0.1606 0.1853 -0.5368 0.071 Uiso 1 1 calc R
C20 C 0.13801(4) 0.15614(4) -0.3143(3) 0.0579(5) Uani 1 1 d .
H20 H 0.1187 0.1551 -0.3978 0.069 Uiso 1 1 calc R
C21 C 0.11376(4) 0.11814(4) -0.0166(3) 0.0447(4) Uani 1 1 d .
C22 C 0.08313(4) 0.12979(4) 0.0062(3) 0.0471(4) Uani 1 1 d .
C23 C 0.07511(4) 0.16492(4) -0.0155(3) 0.0493(4) Uani 1 1 d .
C24 C 0.09005(5) 0.18788(4) 0.1229(4) 0.0662(5) Uani 1 1 d .
H24 H 0.1063 0.1814 0.2251 0.079 Uiso 1 1 calc R
C25 C 0.08140(6) 0.22006(5) 0.1124(5) 0.0855(7) Uani 1 1 d .
H25 H 0.0915 0.2350 0.2094 0.103 Uiso 1 1 calc R
C26 C 0.05831(6) 0.23032(5) -0.0374(5) 0.0876(7) Uani 1 1 d .
H26 H 0.0528 0.2522 -0.0452 0.105 Uiso 1 1 calc R
C27 C 0.04315(6) 0.20821(6) -0.1773(4) 0.0896(7) Uani 1 1 d .
H27 H 0.0274 0.2151 -0.2814 0.108 Uiso 1 1 calc R
C28 C 0.05118(5) 0.17573(5) -0.1646(4) 0.0707(6) Uani 1 1 d .
H28 H 0.0403 0.1609 -0.2578 0.085 Uiso 1 1 calc R
C29 C 0.05480(4) 0.10860(4) 0.0592(3) 0.0484(4) Uani 1 1 d .
C30 C 0.03576(5) 0.11406(5) 0.2522(4) 0.0733(6) Uani 1 1 d .
H30 H 0.0409 0.1310 0.3521 0.088 Uiso 1 1 calc R
C31 C 0.00908(5) 0.09458(6) 0.2985(4) 0.0865(7) Uani 1 1 d .
H31 H -0.0032 0.0982 0.4313 0.104 Uiso 1 1 calc R
C32 C 0.00070(5) 0.07026(5) 0.1516(5) 0.0795(6) Uani 1 1 d .
H32 H -0.0174 0.0574 0.1821 0.095 Uiso 1 1 calc R
C33 C 0.01895(5) 0.06484(5) -0.0403(5) 0.0826(7) Uani 1 1 d .
H33 H 0.0133 0.0482 -0.1411 0.099 Uiso 1 1 calc R
C34 C 0.04581(4) 0.08381(5) -0.0875(4) 0.0639(5) Uani 1 1 d .
H34 H 0.0580 0.0798 -0.2201 0.077 Uiso 1 1 calc R

loop_
_atom_site_aniso_label
_atom_site_aniso_U_11
_atom_site_aniso_U_22
_atom_site_aniso_U_33
_atom_site_aniso_U_23
_atom_site_aniso_U_13
_atom_site_aniso_U_12
C1 0.0419(9) 0.0461(9) 0.0447(10) 0.0021(8) -0.0045(7) -0.0047(7)
C2 0.0538(10) 0.0447(10) 0.0437(9) 0.0019(8) -0.0016(8) -0.0048(8)
C3 0.0512(10) 0.0440(10) 0.0521(11) -0.0049(8) -0.0114(8) -0.0038(7)
C4 0.0804(14) 0.0570(12) 0.0682(13) -0.0111(10) -0.0068(11) 0.0103(10)
C5 0.0945(17) 0.0627(14) 0.0983(18) -0.0208(13) -0.0194(14) 0.0224(12)
C6 0.1041(18) 0.0536(13) 0.1001(19) -0.0031(13) -0.0390(16) 0.0132(12)
C7 0.0881(15) 0.0564(12) 0.0771(14) 0.0140(11) -0.0307(12) -0.0079(11)
C8 0.0571(11) 0.0463(10) 0.0583(11) 0.0048(9) -0.0193(9) -0.0096(8)
C9 0.0626(12) 0.0688(13) 0.0524(11) 0.0170(10) -0.0053(9) -0.0101(10)
C10 0.0523(11) 0.0635(12) 0.0522(11) 0.0066(9) 0.0041(9) 0.0011(9)
C11 0.0464(9) 0.0415(9) 0.0450(9) -0.0002(7) 0.0017(8) 0.0004(7)
C12 0.0479(10) 0.0446(9) 0.0452(9) 0.0042(7) 0.0001(8) 0.0017(7)
C13 0.0439(9) 0.0409(9) 0.0492(10) -0.0030(7) 0.0024(8) 0.0045(7)
C14 0.0493(11) 0.0577(11) 0.0702(13) 0.0017(9) -0.0033(9) 0.0027(8)
C15 0.0489(11) 0.0675(13) 0.0992(17) -0.0032(12) 0.0001(11) -0.0050(9)
C16 0.0526(12) 0.0639(13) 0.1052(18) -0.0027(12) 0.0201(12) -0.0101(9)
C17 0.0658(13) 0.0568(12) 0.0710(13) 0.0051(10) 0.0179(11) -0.0036(9)
C18 0.0520(10) 0.0433(9) 0.0513(10) -0.0025(8) 0.0070(8) 0.0011(7)
C19 0.0690(12) 0.0637(12) 0.0451(10) 0.0129(9) -0.0009(9) -0.0030(9)
C20 0.0562(11) 0.0670(12) 0.0505(11) 0.0093(9) -0.0077(9) -0.0046(9)
C21 0.0476(10) 0.0455(9) 0.0410(9) 0.0008(7) -0.0015(7) -0.0026(7)
C22 0.0469(10) 0.0470(10) 0.0475(10) -0.0015(8) -0.0025(8) -0.0016(7)
C23 0.0475(10) 0.0484(10) 0.0519(10) 0.0001(8) 0.0001(8) 0.0002(7)
C24 0.0723(13) 0.0515(11) 0.0748(13) -0.0027(10) -0.0169(11) -0.0018(9)
C25 0.1053(18) 0.0499(13) 0.1013(17) -0.0087(12) -0.0179(15) -0.0037(11)
C26 0.1069(19) 0.0509(13) 0.1052(19) 0.0054(13) -0.0082(15) 0.0138(12)
C27 0.0947(17) 0.0743(16) 0.0997(18) 0.0105(14) -0.0279(14) 0.0236(13)
C28 0.0709(13) 0.0644(13) 0.0767(14) -0.0064(11) -0.0203(11) 0.0086(10)
C29 0.0418(9) 0.0484(10) 0.0549(10) 0.0021(8) 0.0004(8) 0.0030(7)
C30 0.0645(13) 0.0847(14) 0.0706(14) -0.0148(11) 0.0135(11) -0.0095(11)
C31 0.0663(14) 0.1087(19) 0.0844(17) 0.0013(14) 0.0267(12) -0.0109(13)
C32 0.0514(12) 0.0747(15) 0.1123(19) 0.0060(14) 0.0114(13) -0.0099(10)
C33 0.0551(12) 0.0730(14) 0.120(2) -0.0239(13) 0.0065(13) -0.0180(10)
C34 0.0524(11) 0.0642(12) 0.0750(13) -0.0159(10) 0.0066(10) -0.0080(9)

loop_
_atom_type_symbol
_atom_type_description
_atom_type_scat_dispersion_real
_atom_type_scat_dispersion_imag
_atom_type_scat_source
C C 0.0033 0.0016 'International Tables Vol C Tables 4.2.6.8 and 6.1.1.4'
H H 0.0000 0.0000 'International Tables Vol C Tables 4.2.6.8 and 6.1.1.4'

loop_
_geom_angle_atom_site_label_1
_geom_angle_atom_site_label_2
_geom_angle_atom_site_label_3
_geom_angle
C2 C1 C10 117.76(15)
C2 C1 C21 121.07(14)
C10 C1 C21 121.08(15)
C1 C2 C3 122.41(16)
C1 C2 H2 118.8
C3 C2 H2 118.8
C4 C3 C8 118.62(16)
C4 C3 C2 122.41(17)
C8 C3 C2 118.97(16)
C5 C4 C3 120.6(2)
C5 C4 H4 119.7
C3 C4 H4 119.7
C4 C5 C6 120.7(2)
C4 C5 H5 119.6
C6 C5 H5 119.6
C7 C6 C5 120.4(2)
C7 C6 H6 119.8
C5 C6 H6 119.8
C6 C7 C8 120.6(2)
C6 C7 H7 119.7
C8 C7 H7 119.7
C3 C8 C9 118.10(15)
C3 C8 C7 119.07(19)
C9 C8 C7 122.83(19)
C10 C9 C8 121.41(17)
C10 C9 H9 119.3
C8 C9 H9 119.3
C9 C10 C1 121.33(17)
C9 C10 H10 119.3
C1 C10 H10 119.3
C12 C11 C20 118.40(15)
C12 C11 C21 120.51(14)
C20 C11 C21 121.07(15)
C11 C12 C13 121.93(15)
C11 C12 H12 119.0
C13 C12 H12 119.0
C14 C13 C18 119.00(15)
C14 C13 C12 121.98(15)
C18 C13 C12 119.02(15)
C15 C14 C13 120.78(19)
C15 C14 H14 119.6
C13 C14 H14 119.6
C14 C15 C16 120.7(2)
C14 C15 H15 119.6
C16 C15 H15 119.6
C17 C16 C15 120.10(18)
C17 C16 H16 120.0
C15 C16 H16 120.0
C16 C17 C18 120.94(19)
C16 C17 H17 119.5
C18 C17 H17 119.5
C19 C18 C13 118.23(15)
C19 C18 C17 123.35(17)
C13 C18 C17 118.42(16)
C20 C19 C18 121.33(16)
C20 C19 H19 119.3
C18 C19 H19 119.3
C19 C20 C11 121.06(16)
C19 C20 H20 119.5
C11 C20 H20 119.5
C22 C21 C1 123.10(14)
C22 C21 C11 121.78(14)
C1 C21 C11 115.10(14)
C21 C22 C29 122.78(14)
C21 C22 C23 122.83(15)
C29 C22 C23 114.38(14)
C28 C23 C24 117.19(17)
C28 C23 C22 121.55(16)
C24 C23 C22 121.15(16)
C25 C24 C23 121.27(19)
C25 C24 H24 119.4
C23 C24 H24 119.4
C26 C25 C24 120.8(2)
C26 C25 H25 119.6
C24 C25 H25 119.6
C25 C26 C27 119.4(2)
C25 C26 H26 120.3
C27 C26 H26 120.3
C26 C27 C28 120.3(2)
C26 C27 H27 119.9
C28 C27 H27 119.9
C27 C28 C23 121.07(19)
C27 C28 H28 119.5
C23 C28 H28 119.5
C34 C29 C30 117.68(16)
C34 C29 C22 121.23(16)
C30 C29 C22 121.03(16)
C29 C30 C31 120.8(2)
C29 C30 H30 119.6
C31 C30 H30 119.6
C32 C31 C30 120.5(2)
C32 C31 H31 119.7
C30 C31 H31 119.7
C33 C32 C31 119.4(2)
C33 C32 H32 120.3
C31 C32 H32 120.3
C32 C33 C34 120.8(2)
C32 C33 H33 119.6
C34 C33 H33 119.6
C29 C34 C33 120.85(19)
C29 C34 H34 119.6
C33 C34 H34 119.6

loop_
_geom_bond_atom_site_label_1
_geom_bond_atom_site_label_2
_geom_bond_distance
C1 C2 1.367(2)
C1 C10 1.417(2)
C1 C21 1.492(2)
C2 C3 1.415(2)
C2 H2 0.9300
C3 C4 1.410(2)
C3 C8 1.410(2)
C4 C5 1.367(3)
C4 H4 0.9300
C5 C6 1.389(3)
C5 H5 0.9300
C6 C7 1.355(3)
C6 H6 0.9300
C7 C8 1.418(2)
C7 H7 0.9300
C8 C9 1.413(3)
C9 C10 1.359(2)
C9 H9 0.9300
C10 H10 0.9300
C11 C12 1.366(2)
C11 C20 1.415(2)
C11 C21 1.492(2)
C12 C13 1.415(2)
C12 H12 0.9300
C13 C14 1.407(2)
C13 C18 1.414(2)
C14 C15 1.354(3)
C14 H14 0.9300
C15 C16 1.398(3)
C15 H15 0.9300
C16 C17 1.356(3)
C16 H16 0.9300
C17 C18 1.417(2)
C17 H17 0.9300
C18 C19 1.409(2)
C19 C20 1.362(2)
C19 H19 0.9300
C20 H20 0.9300
C21 C22 1.356(2)
C22 C29 1.490(2)
C22 C23 1.490(2)
C23 C28 1.383(2)
C23 C24 1.383(2)
C24 C25 1.374(3)
C24 H24 0.9300
C25 C26 1.354(3)
C25 H25 0.9300
C26 C27 1.369(3)
C26 H26 0.9300
C27 C28 1.381(3)
C27 H27 0.9300
C28 H28 0.9300
C29 C34 1.378(2)
C29 C30 1.381(3)
C30 C31 1.387(3)
C30 H30 0.9300
C31 C32 1.358(3)
C31 H31 0.9300
C32 C33 1.358(3)
C32 H32 0.9300
C33 C34 1.382(3)
C33 H33 0.9300
C34 H34 0.9300

loop_
_geom_torsion_atom_site_label_1
_geom_torsion_atom_site_label_2
_geom_torsion_atom_site_label_3
_geom_torsion_atom_site_label_4
_geom_torsion
C10 C1 C2 C3 1.4(2)
C21 C1 C2 C3 177.89(14)
C1 C2 C3 C4 179.32(16)
C1 C2 C3 C8 -0.8(2)
C8 C3 C4 C5 0.2(3)
C2 C3 C4 C5 -179.88(17)
C3 C4 C5 C6 0.2(3)
C4 C5 C6 C7 -0.6(3)
C5 C6 C7 C8 0.7(3)
C4 C3 C8 C9 179.26(16)
C2 C3 C8 C9 -0.6(2)
C4 C3 C8 C7 -0.2(2)
C2 C3 C8 C7 179.93(15)
C6 C7 C8 C3 -0.3(3)
C6 C7 C8 C9 -179.69(19)
C3 C8 C9 C10 1.4(3)
C7 C8 C9 C10 -179.19(17)
C8 C9 C10 C1 -0.7(3)
C2 C1 C10 C9 -0.7(2)
C21 C1 C10 C9 -177.12(16)
C20 C11 C12 C13 1.6(2)
C21 C11 C12 C13 179.77(14)
C11 C12 C13 C14 177.86(15)
C11 C12 C13 C18 -1.8(2)
C18 C13 C14 C15 -0.3(3)
C12 C13 C14 C15 -179.96(17)
C13 C14 C15 C16 -0.6(3)
C14 C15 C16 C17 0.4(3)
C15 C16 C17 C18 0.6(3)
C14 C13 C18 C19 -179.05(15)
C12 C13 C18 C19 0.6(2)
C14 C13 C18 C17 1.3(2)
C12 C13 C18 C17 -179.04(15)
C16 C17 C18 C19 178.90(18)
C16 C17 C18 C13 -1.5(3)
C13 C18 C19 C20 0.7(3)
C17 C18 C19 C20 -179.64(18)
C18 C19 C20 C11 -1.0(3)
C12 C11 C20 C19 -0.2(3)
C21 C11 C20 C19 -178.38(17)
C2 C1 C21 C22 137.25(17)
C10 C1 C21 C22 -46.4(2)
C2 C1 C21 C11 -44.2(2)
C10 C1 C21 C11 132.10(16)
C12 C11 C21 C22 129.48(17)
C20 C11 C21 C22 -52.4(2)
C12 C11 C21 C1 -49.1(2)
C20 C11 C21 C1 129.07(16)
C1 C21 C22 C29 -10.8(2)
C11 C21 C22 C29 170.75(15)
C1 C21 C22 C23 167.99(15)
C11 C21 C22 C23 -10.4(2)
C21 C22 C23 C28 127.23(19)
C29 C22 C23 C28 -53.9(2)
C21 C22 C23 C24 -56.5(2)
C29 C22 C23 C24 122.36(18)
C28 C23 C24 C25 0.1(3)
C22 C23 C24 C25 -176.33(19)
C23 C24 C25 C26 -1.2(4)
C24 C25 C26 C27 1.0(4)
C25 C26 C27 C28 0.4(4)
C26 C27 C28 C23 -1.6(4)
C24 C23 C28 C27 1.3(3)
C22 C23 C28 C27 177.70(19)
C21 C22 C29 C34 -60.6(2)
C23 C22 C29 C34 120.45(18)
C21 C22 C29 C30 122.30(19)
C23 C22 C29 C30 -56.6(2)
C34 C29 C30 C31 1.7(3)
C22 C29 C30 C31 178.88(19)
C29 C30 C31 C32 -1.7(4)
C30 C31 C32 C33 0.9(4)
C31 C32 C33 C34 -0.1(4)
C30 C29 C34 C33 -1.0(3)
C22 C29 C34 C33 -178.16(18)
C32 C33 C34 C29 0.2(3)
